data_7219569
loop_
_publ_author_name
'Tripathi, Sarita'
'Anantharaman, Ganapathi'

_publ_section_title
;
 Architectures varying from discrete molecular units to 2-dimensional
 coordination polymers and photoluminescence behavior of zinc and cadmium
 comprising an anionic zwitterion of rigid
 4,5-dicarboxy-1,3-dimethyl-1H-imidazolium iodide
;
_journal_issue 13
_journal_name_full CrystEngComm
_journal_page_first 2754
_journal_paper_doi 10.1039/C4CE02215G
_journal_volume 17
_journal_year 2015
_chemical_formula_moiety 'C14 H14 N4 O8 Zn2, I, 2(H2 O)'
_chemical_formula_sum 'C14 H18 I N4 O10 Zn2'
_chemical_formula_weight 659.96
_chemical_name_common 'ZN DIMER'
_chemical_name_systematic
; 
 ? 
;
_space_group_IT_number 2
_symmetry_cell_setting triclinic
_symmetry_space_group_name_Hall '-P 1'
_symmetry_space_group_name_H-M 'P -1'
_atom_sites_solution_hydrogens geom
_atom_sites_solution_primary direct
_atom_sites_solution_secondary difmap
_audit_creation_method SHELXL-97
_audit_update_record
;
2015-01-30 deposited with the CCDC.
2015-02-13 downloaded from the CCDC.
;
_cell_angle_alpha 80.027(3)
_cell_angle_beta 72.510(3)
_cell_angle_gamma 64.679(2)
_cell_formula_units_Z 1
_cell_length_a 7.9324(13)
_cell_length_b 8.4897(14)
_cell_length_c 10.8444(18)
_cell_measurement_reflns_used 2012
_cell_measurement_temperature 100(2)
_cell_measurement_theta_max 28.30
_cell_measurement_theta_min 2.66
_cell_volume 628.78(18)
_computing_structure_refinement 'SHELXL-97 (Sheldrick, 1997)'
_computing_structure_solution 'SHELXS-97 (Sheldrick, 1990)'
_diffrn_ambient_temperature 100(2)
_diffrn_measured_fraction_theta_full 0.974
_diffrn_measured_fraction_theta_max 0.974
_diffrn_radiation_monochromator graphite
_diffrn_radiation_source 'fine-focus sealed tube'
_diffrn_radiation_type MoK\a
_diffrn_radiation_wavelength 0.71073
_diffrn_reflns_av_R_equivalents 0.0189
_diffrn_reflns_av_sigmaI/netI 0.0383
_diffrn_reflns_limit_h_max 9
_diffrn_reflns_limit_h_min -9
_diffrn_reflns_limit_k_max 10
_diffrn_reflns_limit_k_min -9
_diffrn_reflns_limit_l_max 11
_diffrn_reflns_limit_l_min -13
_diffrn_reflns_number 3533
_diffrn_reflns_theta_full 26.00
_diffrn_reflns_theta_max 26.00
_diffrn_reflns_theta_min 2.66
_exptl_absorpt_coefficient_mu 3.185
_exptl_absorpt_correction_T_max 0.9555
_exptl_absorpt_correction_T_min 0.9301
_exptl_absorpt_correction_type empirical
_exptl_absorpt_process_details SADABS
_exptl_crystal_colour WHITE
_exptl_crystal_density_diffrn 1.743
_exptl_crystal_density_method 'not measured'
_exptl_crystal_description BLOCK
_exptl_crystal_F_000 323
_exptl_crystal_size_max 0.33
_exptl_crystal_size_mid 0.20
_exptl_crystal_size_min 0.18
_refine_diff_density_max 1.969
_refine_diff_density_min -0.772
_refine_diff_density_rms 0.185
_refine_ls_extinction_method none
_refine_ls_goodness_of_fit_ref 1.091
_refine_ls_hydrogen_treatment mixed
_refine_ls_matrix_type full
_refine_ls_number_parameters 164
_refine_ls_number_reflns 2413
_refine_ls_number_restraints 3
_refine_ls_restrained_S_all 1.091
_refine_ls_R_factor_all 0.0595
_refine_ls_R_factor_gt 0.0534
_refine_ls_shift/su_max 0.000
_refine_ls_shift/su_mean 0.000
_refine_ls_structure_factor_coef Fsqd
_refine_ls_weighting_details 'calc w=1/[\s^2^(Fo^2^)+(0.1087P)^2^+2.8251P] where P=(Fo^2^+2Fc^2^)/3'
_refine_ls_weighting_scheme calc
_refine_ls_wR_factor_gt 0.1627
_refine_ls_wR_factor_ref 0.1792
_reflns_number_gt 2161
_reflns_number_total 2413
_reflns_threshold_expression >2sigma(I)
_cod_data_source_file c4ce02215g1.cif
_cod_data_source_block 2octbm
_cod_depositor_comments
;
The following automatic conversions were performed:

'_symmetry_cell_setting' value 'TRICLINIC' changed to 'triclinic'
according to
/usr/data/users/saulius/crontab/automatic-downloads/rss-feeds/RSC/lib/dictionaries/cif_core.dic
dictionary named 'cif_core.dic' version 2.4.2 from 2011-04-26.

'_exptl_absorpt_correction_type' value 'Empirical' changed to
'empirical' according to
/usr/data/users/saulius/crontab/automatic-downloads/rss-feeds/RSC/lib/dictionaries/cif_core.dic
dictionary named 'cif_core.dic' version 2.4.2 from 2011-04-26.

Automatic conversion script
Id: cif_fix_values 3008 2015-01-20 13:52:24Z robertas 

 Adding full bibliography for 7219566--7219571.cif.
;
_cod_original_sg_symbol_H-M P-1
_cod_database_code 7219569

loop_
_symmetry_equiv_pos_as_xyz
'x, y, z'
'-x, -y, -z'

loop_
_atom_site_label
_atom_site_type_symbol
_atom_site_fract_x
_atom_site_fract_y
_atom_site_fract_z
_atom_site_U_iso_or_equiv
_atom_site_adp_type
_atom_site_occupancy
_atom_site_symmetry_multiplicity
_atom_site_calc_flag
_atom_site_refinement_flags
C1 C 0.7676(8) 0.9482(7) 0.8822(5) 0.0233(11) Uani 1 1 d .
H1 H 0.7724 0.9618 0.9660 0.028 Uiso 1 1 calc R
C2 C 0.7604(7) 0.9976(7) 0.6767(5) 0.0186(10) Uani 1 1 d .
C3 C 0.7556(8) 0.8389(7) 0.7165(5) 0.0193(11) Uani 1 1 d .
C4 C 0.7361(7) 0.7097(7) 0.6484(5) 0.0188(11) Uani 1 1 d .
C5 C 0.7437(7) 1.0959(7) 0.5501(5) 0.0188(10) Uani 1 1 d .
C6 C 0.7571(10) 0.6542(8) 0.9288(6) 0.0305(13) Uani 1 1 d .
H6A H 0.8762 0.5532 0.8969 0.046 Uiso 1 1 calc R
H6B H 0.6460 0.6327 0.9268 0.046 Uiso 1 1 calc R
H6C H 0.7473 0.6726 1.0179 0.046 Uiso 1 1 calc R
C7 C 0.7752(9) 1.2336(7) 0.7876(6) 0.0247(12) Uani 1 1 d .
H7A H 0.7960 1.2397 0.8710 0.037 Uiso 1 1 calc R
H7B H 0.6532 1.3284 0.7779 0.037 Uiso 1 1 calc R
H7C H 0.8815 1.2452 0.7173 0.037 Uiso 1 1 calc R
I1 I 0.2381(2) 0.69761(17) 0.83754(13) 0.0200(3) Uani 0.25 1 d P
I2 I 0.2738(2) 1.12849(16) 0.79379(12) 0.0188(3) Uani 0.25 1 d P
N1 N 0.7597(7) 0.8106(6) 0.8458(4) 0.0214(10) Uani 1 1 d .
N2 N 0.7676(6) 1.0642(6) 0.7824(4) 0.0197(9) Uani 1 1 d .
O1 O 0.5897(5) 0.7655(5) 0.6034(4) 0.0221(8) Uani 1 1 d .
O2 O 0.8619(5) 0.5604(5) 0.6410(4) 0.0246(9) Uani 1 1 d .
O3 O 0.6724(5) 1.2572(5) 0.5488(4) 0.0228(8) Uani 1 1 d .
O4 O 0.8019(5) 1.0004(5) 0.4548(4) 0.0215(8) Uani 1 1 d .
O5 O 0.7408(7) 0.5317(6) 0.3995(5) 0.0357(10) Uani 1 1 d D
Zn1 Zn 0.31495(8) 0.89927(7) 0.69217(6) 0.0193(3) Uani 1 1 d .
H56 H 0.735(11) 0.434(6) 0.424(9) 0.06(3) Uiso 1 1 d D
H55 H 0.863(4) 0.500(10) 0.373(10) 0.07(3) Uiso 1 1 d D

loop_
_atom_site_aniso_label
_atom_site_aniso_U_11
_atom_site_aniso_U_22
_atom_site_aniso_U_33
_atom_site_aniso_U_23
_atom_site_aniso_U_13
_atom_site_aniso_U_12
C1 0.031(3) 0.023(3) 0.019(3) 0.000(2) -0.012(2) -0.011(2)
C2 0.018(2) 0.017(2) 0.022(3) -0.002(2) -0.007(2) -0.007(2)
C3 0.021(3) 0.020(3) 0.018(3) 0.002(2) -0.008(2) -0.008(2)
C4 0.018(2) 0.022(3) 0.016(2) -0.003(2) 0.001(2) -0.011(2)
C5 0.018(2) 0.022(3) 0.021(3) 0.002(2) -0.009(2) -0.010(2)
C6 0.046(4) 0.027(3) 0.024(3) 0.006(2) -0.014(3) -0.019(3)
C7 0.030(3) 0.024(3) 0.029(3) -0.003(2) -0.011(2) -0.016(2)
I1 0.0263(7) 0.0172(7) 0.0195(7) 0.0019(5) -0.0053(5) -0.0128(5)
I2 0.0265(7) 0.0163(7) 0.0149(6) -0.0039(5) -0.0052(5) -0.0087(5)
N1 0.028(2) 0.022(2) 0.017(2) 0.0021(18) -0.0098(19) -0.011(2)
N2 0.023(2) 0.019(2) 0.020(2) -0.0019(18) -0.0103(18) -0.0074(18)
O1 0.0183(18) 0.0226(19) 0.025(2) -0.0091(16) -0.0054(15) -0.0053(15)
O2 0.0215(19) 0.019(2) 0.032(2) -0.0036(16) -0.0075(17) -0.0051(16)
O3 0.0238(19) 0.0187(19) 0.029(2) 0.0005(15) -0.0105(16) -0.0096(16)
O4 0.0249(19) 0.0210(19) 0.0186(19) -0.0021(15) -0.0093(15) -0.0064(16)
O5 0.041(3) 0.031(2) 0.036(3) 0.001(2) -0.013(2) -0.014(2)
Zn1 0.0209(4) 0.0193(4) 0.0184(4) -0.0022(2) -0.0064(3) -0.0075(3)

loop_
_atom_type_symbol
_atom_type_description
_atom_type_scat_dispersion_real
_atom_type_scat_dispersion_imag
_atom_type_scat_source
C C 0.0033 0.0016 'International Tables Vol C Tables 4.2.6.8 and 6.1.1.4'
H H 0.0000 0.0000 'International Tables Vol C Tables 4.2.6.8 and 6.1.1.4'
N N 0.0061 0.0033 'International Tables Vol C Tables 4.2.6.8 and 6.1.1.4'
O O 0.0106 0.0060 'International Tables Vol C Tables 4.2.6.8 and 6.1.1.4'
Zn Zn 0.2839 1.4301 'International Tables Vol C Tables 4.2.6.8 and 6.1.1.4'
I I -0.4742 1.8119 'International Tables Vol C Tables 4.2.6.8 and 6.1.1.4'

loop_
_geom_angle_atom_site_label_1
_geom_angle_atom_site_label_2
_geom_angle_atom_site_label_3
_geom_angle
_geom_angle_site_symmetry_1
_geom_angle_site_symmetry_3
N1 C1 N2 109.1(5) . .
C3 C2 N2 106.8(5) . .
C3 C2 C5 129.0(5) . .
N2 C2 C5 124.1(5) . .
C2 C3 N1 107.2(5) . .
C2 C3 C4 131.5(5) . .
N1 C3 C4 121.2(5) . .
O2 C4 O1 125.6(5) . .
O2 C4 C3 118.0(5) . .
O1 C4 C3 116.3(5) . .
O3 C5 O4 127.6(5) . .
O3 C5 C2 118.0(5) . .
O4 C5 C2 114.4(5) . .
C1 N1 C3 108.4(5) . .
C1 N1 C6 125.6(5) . .
C3 N1 C6 126.0(5) . .
C1 N2 C2 108.5(4) . .
C1 N2 C7 124.1(5) . .
C2 N2 C7 127.4(5) . .
C4 O1 Zn1 128.3(3) . .
C5 O4 Zn1 117.5(3) . 2_676
O4 Zn1 O1 101.97(16) 2_676 .
O4 Zn1 I2 105.84(12) 2_676 .
O1 Zn1 I2 112.71(11) . .
O4 Zn1 I1 122.35(12) 2_676 .
O1 Zn1 I1 102.99(12) . .
I2 Zn1 I1 110.73(5) . .

loop_
_geom_bond_atom_site_label_1
_geom_bond_atom_site_label_2
_geom_bond_distance
_geom_bond_site_symmetry_2
C1 N1 1.327(7) .
C1 N2 1.331(7) .
C2 C3 1.354(7) .
C2 N2 1.389(7) .
C2 C5 1.489(7) .
C3 N1 1.389(7) .
C3 C4 1.506(7) .
C4 O2 1.230(7) .
C4 O1 1.265(7) .
C5 O3 1.237(7) .
C5 O4 1.274(7) .
C6 N1 1.474(7) .
C7 N2 1.476(7) .
I1 Zn1 2.2733(14) .
I2 Zn1 2.2562(14) .
O1 Zn1 1.992(4) .
O4 Zn1 1.967(4) 2_676
Zn1 O4 1.967(4) 2_676
